data_4021326
loop_
_publ_author_name
'Jason W. J. Kennedy'
'Dennis G. Hall'

_publ_section_title
;
 Lewis Acid Catalyzed Allylboration: Discovery, Optimization, and
 Application to the Formation of Stereogenic Quaternary Carbon Centers
;
_journal_name_full 'Journal of Organic Chemistry'
_journal_page_first 4412
_journal_page_last 4428
_journal_paper_doi 10.1021/jo049773m
_journal_volume 69
_journal_year 2004
_chemical_formula_sum 'C18 H15 N O4'
_chemical_formula_weight 309.31
_space_group_IT_number 15
_symmetry_cell_setting monoclinic
_symmetry_space_group_name_Hall '-C 2yc'
_symmetry_space_group_name_H-M 'C 1 2/c 1'
_cell_angle_alpha 90.00
_cell_angle_beta 98.491(2)
_cell_angle_gamma 90.00
_cell_formula_units_Z 8
_cell_length_a 13.6632(13)
_cell_length_b 9.8807(9)
_cell_length_c 22.901(2)
_cell_measurement_temperature 193(2)
_cell_volume 3057.8(5)
_diffrn_ambient_temperature 193(2)
_exptl_crystal_density_diffrn 1.344
_cod_depositor_comments
;
The following automatic conversions were performed:
'_symmetry_cell_setting' value 'Monoclinic' changed to 'monoclinic'
according to '/home/saulius/struct/CIF-dictionaries/cif_core.dic'
dictionary named 'cif_core.dic' version 2.4.1 from 2010-06-29.

Automatic conversion script
Id: cif_fix_enum 1527 2010-12-29 10:47:43Z saulius 
;
_cod_original_sg_symbol_H-M 'C 2/c'
_cod_database_code 4021326

loop_
_symmetry_equiv_pos_as_xyz
'x, y, z'
'-x, y, -z+1/2'
'x+1/2, y+1/2, z'
'-x+1/2, y+1/2, -z+1/2'
'-x, -y, -z'
'x, -y, z-1/2'
'-x+1/2, -y+1/2, -z'
'x+1/2, -y+1/2, z-1/2'

loop_
_atom_site_label
_atom_site_type_symbol
_atom_site_fract_x
_atom_site_fract_y
_atom_site_fract_z
_atom_site_U_iso_or_equiv
_atom_site_adp_type
_atom_site_occupancy
_atom_site_symmetry_multiplicity
_atom_site_calc_flag
_atom_site_refinement_flags
_atom_site_disorder_assembly
_atom_site_disorder_group
O1 O 0.10517(9) 0.79345(11) 0.42449(5) 0.0385(3) Uani 1 1 d . . .
O2 O 0.26342(10) 0.85952(13) 0.44336(6) 0.0512(4) Uani 1 1 d . . .
O3 O -0.36983(10) 0.61485(16) 0.25537(6) 0.0606(4) Uani 1 1 d . . .
O4 O -0.33200(12) 0.81750(16) 0.23114(7) 0.0696(5) Uani 1 1 d . . .
N N -0.31483(12) 0.71358(18) 0.26017(7) 0.0484(4) Uani 1 1 d . . .
C1 C 0.20447(13) 0.77057(18) 0.42888(7) 0.0376(4) Uani 1 1 d . . .
C2 C 0.22182(12) 0.62843(17) 0.41313(7) 0.0335(4) Uani 1 1 d . . .
C3 C 0.12284(11) 0.56867(16) 0.38650(6) 0.0291(3) Uani 1 1 d . . .
C4 C 0.05200(12) 0.66601(15) 0.41490(7) 0.0300(4) Uani 1 1 d . . .
H4 H 0.0413 0.6283 0.4540 0.036 Uiso 1 1 calc R . .
C5 C 0.31061(13) 0.5740(2) 0.42043(9) 0.0475(5) Uani 1 1 d . . .
H5A H 0.3665 0.6264 0.4364 0.057 Uiso 1 1 calc R . .
H5B H 0.3189 0.4822 0.4098 0.057 Uiso 1 1 calc R . .
C6 C 0.11281(13) 0.59161(18) 0.31943(7) 0.0394(4) Uani 1 1 d . . .
H6A H 0.1577 0.5305 0.3026 0.047 Uiso 1 1 calc R . .
H6B H 0.1298 0.6856 0.3116 0.047 Uiso 1 1 calc R . .
H6C H 0.0445 0.5734 0.3014 0.047 Uiso 1 1 calc R . .
C7 C 0.10646(10) 0.42219(15) 0.40317(7) 0.0278(3) Uani 1 1 d . . .
C8 C 0.05794(12) 0.32983(17) 0.36310(8) 0.0368(4) Uani 1 1 d . . .
H8 H 0.0344 0.3579 0.3239 0.044 Uiso 1 1 calc R . .
C9 C 0.04349(13) 0.19733(18) 0.37971(9) 0.0444(5) Uani 1 1 d . . .
H9 H 0.0104 0.1355 0.3517 0.053 Uiso 1 1 calc R . .
C10 C 0.07650(13) 0.15426(18) 0.43638(9) 0.0427(4) Uani 1 1 d . . .
H10 H 0.0677 0.0628 0.4473 0.051 Uiso 1 1 calc R . .
C11 C 0.12263(12) 0.24561(18) 0.47708(8) 0.0387(4) Uani 1 1 d . . .
H11 H 0.1443 0.2172 0.5165 0.046 Uiso 1 1 calc R . .
C12 C 0.13752(11) 0.37846(16) 0.46094(7) 0.0334(4) Uani 1 1 d . . .
H12 H 0.1691 0.4403 0.4894 0.040 Uiso 1 1 calc R . .
C13 C -0.04695(12) 0.68814(16) 0.37777(7) 0.0315(4) Uani 1 1 d . . .
C14 C -0.06571(13) 0.79881(17) 0.34010(8) 0.0375(4) Uani 1 1 d . . .
H14 H -0.0172 0.8678 0.3403 0.045 Uiso 1 1 calc R . .
C15 C -0.15439(14) 0.80909(18) 0.30249(8) 0.0406(4) Uani 1 1 d . . .
H15 H -0.1676 0.8848 0.2770 0.049 Uiso 1 1 calc R . .
C16 C -0.22309(12) 0.70722(18) 0.30284(7) 0.0376(4) Uani 1 1 d . . .
C17 C -0.20818(12) 0.59793(18) 0.34067(8) 0.0386(4) Uani 1 1 d . . .
H17 H -0.2575 0.5303 0.3408 0.046 Uiso 1 1 calc R . .
C18 C -0.11965(12) 0.58951(17) 0.37842(7) 0.0360(4) Uani 1 1 d . . .
H18 H -0.1082 0.5156 0.4051 0.043 Uiso 1 1 calc R . .

loop_
_atom_site_aniso_label
_atom_site_aniso_U_11
_atom_site_aniso_U_22
_atom_site_aniso_U_33
_atom_site_aniso_U_23
_atom_site_aniso_U_13
_atom_site_aniso_U_12
O1 0.0481(7) 0.0235(6) 0.0434(7) -0.0038(5) 0.0046(5) -0.0040(5)
O2 0.0602(8) 0.0374(8) 0.0553(8) -0.0007(6) 0.0063(6) -0.0225(7)
O3 0.0503(8) 0.0602(10) 0.0657(10) -0.0142(7) -0.0094(7) 0.0043(7)
O4 0.0729(11) 0.0624(11) 0.0651(10) 0.0114(8) -0.0179(8) 0.0190(8)
N 0.0480(9) 0.0517(11) 0.0430(9) -0.0096(8) -0.0014(7) 0.0145(8)
C1 0.0461(10) 0.0345(10) 0.0324(9) 0.0038(7) 0.0061(7) -0.0101(8)
C2 0.0384(9) 0.0307(9) 0.0329(9) 0.0025(7) 0.0102(7) -0.0076(7)
C3 0.0326(8) 0.0271(9) 0.0277(8) -0.0004(6) 0.0049(6) 0.0000(6)
C4 0.0394(9) 0.0199(8) 0.0314(8) 0.0004(6) 0.0075(7) -0.0018(6)
C5 0.0366(9) 0.0472(12) 0.0600(12) -0.0005(9) 0.0119(8) -0.0078(8)
C6 0.0519(10) 0.0346(10) 0.0331(9) 0.0015(7) 0.0109(7) 0.0039(8)
C7 0.0237(7) 0.0244(8) 0.0354(8) -0.0013(6) 0.0049(6) 0.0003(6)
C8 0.0362(9) 0.0349(10) 0.0384(9) -0.0044(7) 0.0025(7) -0.0032(7)
C9 0.0440(10) 0.0322(10) 0.0573(12) -0.0117(9) 0.0088(8) -0.0097(8)
C10 0.0394(9) 0.0225(9) 0.0680(13) 0.0040(8) 0.0138(8) -0.0014(7)
C11 0.0362(9) 0.0329(10) 0.0468(10) 0.0097(8) 0.0054(7) 0.0021(7)
C12 0.0333(8) 0.0284(9) 0.0374(9) 0.0000(7) 0.0010(7) -0.0017(7)
C13 0.0375(8) 0.0262(9) 0.0317(9) -0.0020(6) 0.0082(7) 0.0050(7)
C14 0.0456(10) 0.0260(9) 0.0412(10) 0.0014(7) 0.0074(8) 0.0024(7)
C15 0.0536(11) 0.0305(10) 0.0376(10) 0.0035(7) 0.0064(8) 0.0126(8)
C16 0.0396(9) 0.0384(10) 0.0341(9) -0.0054(7) 0.0031(7) 0.0120(8)
C17 0.0370(9) 0.0343(10) 0.0448(10) -0.0028(8) 0.0069(7) 0.0008(7)
C18 0.0394(9) 0.0313(9) 0.0380(9) 0.0037(7) 0.0083(7) 0.0025(7)

loop_
_geom_bond_atom_site_label_1
_geom_bond_atom_site_label_2
_geom_bond_distance
_geom_bond_site_symmetry_2
_geom_bond_publ_flag
O1 C1 1.364(2) . ?
O1 C4 1.4541(18) . ?
O2 C1 1.205(2) . ?
O3 N 1.226(2) . ?
O4 N 1.227(2) . ?
N C16 1.473(2) . ?
C1 C2 1.478(2) . ?
C2 C5 1.315(2) . ?
C2 C3 1.519(2) . ?
C3 C7 1.522(2) . ?
C3 C6 1.538(2) . ?
C3 C4 1.572(2) . ?
C4 C13 1.503(2) . ?
C7 C8 1.391(2) . ?
C7 C12 1.397(2) . ?
C8 C9 1.386(2) . ?
C9 C10 1.377(3) . ?
C10 C11 1.381(3) . ?
C11 C12 1.387(2) . ?
C13 C14 1.393(2) . ?
C13 C18 1.393(2) . ?
C14 C15 1.383(2) . ?
C15 C16 1.377(3) . ?
C16 C17 1.381(2) . ?
C17 C18 1.381(2) . ?
